data_2015629
loop_
_publ_author_name
'Pritchard, Robin G.'
'Ali, Majid'
'Munim, Abdul'
'Uddin, Asma'

_publ_section_title
;
 Effects of <i>d</i>-orbital occupancy on the geometry of the
 trigonal--bipyramidal complexes
 [<i>M</i>^II^Cl~3~(Hdabco)(dabco)]~<i>n~</i>, where <i>M</i> is Mn,
 Co, Ni or Cu and dabco is 1,4-diazabicyclo[2.2.2]octane
;
_journal_coeditor_code BC3016
_journal_issue 11
_journal_name_full 'Acta Crystallographica Section C'
_journal_page_first m507
_journal_page_last m509
_journal_paper_doi 10.1107/S0108270106037504
_journal_volume 62
_journal_year 2006
_chemical_formula_iupac '[Mn1 Cl3 (C6 H13 N2) (C6 H12 N2)]'
_chemical_formula_moiety 'C12 H25 Cl3 Mn1 N4'
_chemical_formula_sum 'C12 H25 Cl3 Mn N4'
_chemical_formula_weight 386.65
_chemical_name_systematic
;
(1-aza-4-azoniabicyclo[2.2.2]octane-\kN^1^)
(1,4-diazabicyclo[2.2.2]octane-\kN^1^)trichloromanganese(II)
;
_space_group_IT_number 155
_symmetry_cell_setting hexagonal
_symmetry_space_group_name_Hall 'R 3 2"'
_symmetry_space_group_name_H-M 'R 3 2 :H'
_audit_creation_method 'WinGX routine CIF_UPDATE'
_cell_angle_alpha 90
_cell_angle_beta 90
_cell_angle_gamma 120
_cell_formula_units_Z 3
_cell_length_a 10.601(2)
_cell_length_b 10.601(2)
_cell_length_c 12.484(2)
_cell_measurement_reflns_used 25
_cell_measurement_temperature 223(2)
_cell_measurement_theta_max 15.4
_cell_measurement_theta_min 12.6
_cell_volume 1215.0(4)
_computing_cell_refinement 'CAD-4 EXPRESS'
_computing_data_collection 'CAD-4 EXPRESS (Enraf--Nonius, 1994)'
_computing_data_reduction 'XCAD4 (Harms & Wocadlo, 1995)'
_computing_molecular_graphics 'Ortep-3 for Windows (Farrugia, 1997)'
_computing_publication_material 'WinGX (Farrugia, 1999)'
_computing_structure_refinement 'SHELXL97 (Sheldrick, 1997)'
_computing_structure_solution 'SHELXS86 (Sheldrick, 1986)'
_diffrn_measured_fraction_theta_full 0.997
_diffrn_measured_fraction_theta_max 0.997
_diffrn_measurement_device '\k-geometry diffractometer'
_diffrn_measurement_device_type 'Enraf--Nonius CAD-4'
_diffrn_measurement_method 'non-profiled omega/2theta scans'
_diffrn_radiation_type MoK\a
_diffrn_radiation_wavelength 0.71073
_diffrn_reflns_av_R_equivalents 0.0194
_diffrn_reflns_limit_h_max 10
_diffrn_reflns_limit_h_min -12
_diffrn_reflns_limit_k_max 12
_diffrn_reflns_limit_k_min 0
_diffrn_reflns_limit_l_max 14
_diffrn_reflns_limit_l_min -14
_diffrn_reflns_number 1514
_diffrn_reflns_theta_full 24.98
_diffrn_reflns_theta_max 24.98
_diffrn_reflns_theta_min 3.84
_diffrn_standards_decay_% 2
_diffrn_standards_interval_time 60
_diffrn_standards_number 3
_exptl_absorpt_coefficient_mu 1.305
_exptl_absorpt_correction_T_max 0.8806
_exptl_absorpt_correction_T_min 0.6955
_exptl_absorpt_correction_type psi-scan
_exptl_absorpt_process_details 'North <i>et al.</i>,  1968'
_exptl_crystal_colour colourless
_exptl_crystal_density_diffrn 1.585
_exptl_crystal_density_method 'not measured'
_exptl_crystal_description needle
_exptl_crystal_F_000 603
_exptl_crystal_size_max 0.3
_exptl_crystal_size_mid 0.1
_exptl_crystal_size_min 0.1
_refine_diff_density_max 0.155
_refine_diff_density_min -0.129
_refine_ls_abs_structure_details 'Flack (1983), 201 Friedel pairs'
_refine_ls_abs_structure_Flack 0.01(2)
_refine_ls_extinction_coef 0.0011(4)
_refine_ls_extinction_expression Fc^*^=kFc[1+0.001xFc^2^\l^3^/sin(2\q)]^-1/4^
_refine_ls_extinction_method SHELXL97
_refine_ls_goodness_of_fit_ref 1.069
_refine_ls_hydrogen_treatment mixed
_refine_ls_matrix_type full
_refine_ls_number_parameters 50
_refine_ls_number_reflns 487
_refine_ls_number_restraints 0
_refine_ls_restrained_S_all 1.069
_refine_ls_R_factor_gt 0.015
_refine_ls_shift/su_max 0.001
_refine_ls_structure_factor_coef Fsqd
_refine_ls_weighting_details 'calc w=1/[\s^2^(Fo^2^)+(0.0248P)^2^+0.0000P] where P=(Fo^2^+2Fc^2^)/3'
_refine_ls_weighting_scheme calc
_refine_ls_wR_factor_ref 0.0365
_reflns_number_gt 480
_reflns_number_total 487
_reflns_threshold_expression I>2\s(I)
_cod_data_source_file bc3016.cif
_cod_data_source_block I
_cod_original_sg_symbol_H-M 'R 3 2'
_cod_database_code 2015629
_cod_database_fobs_code 2015629

loop_
_symmetry_equiv_pos_as_xyz
'x, y, z'
'-y, x-y, z'
'-x+y, -x, z'
'x-y, -y, -z'
'-x, -x+y, -z'
'y, x, -z'
'x+2/3, y+1/3, z+1/3'
'-y+2/3, x-y+1/3, z+1/3'
'-x+y+2/3, -x+1/3, z+1/3'
'x-y+2/3, -y+1/3, -z+1/3'
'-x+2/3, -x+y+1/3, -z+1/3'
'y+2/3, x+1/3, -z+1/3'
'x+1/3, y+2/3, z+2/3'
'-y+1/3, x-y+2/3, z+2/3'
'-x+y+1/3, -x+2/3, z+2/3'
'x-y+1/3, -y+2/3, -z+2/3'
'-x+1/3, -x+y+2/3, -z+2/3'
'y+1/3, x+2/3, -z+2/3'

loop_
_atom_site_type_symbol
_atom_site_label
_atom_site_fract_x
_atom_site_fract_y
_atom_site_fract_z
_atom_site_U_iso_or_equiv
_atom_site_adp_type
_atom_site_calc_flag
_atom_site_refinement_flags
_atom_site_occupancy
Mn Mn1 1 1 0 0.01470(17) Uani d S 1
Cl Cl1 0.77452(5) 1 0 0.02454(18) Uani d S 1
N N1 1 1 0.18956(16) 0.0168(4) Uani d S 1
C C2 0.86318(18) 0.8784(2) 0.23120(13) 0.0229(4) Uani d . 1
C C3 0.85547(15) 0.88817(17) 0.35364(13) 0.0198(4) Uani d . 1
N N4 1 1 0.39414(15) 0.0173(4) Uani d S 1
H H2A 0.784(2) 0.874(2) 0.198(2) 0.042(5) Uiso d . 1
H H2B 0.861(2) 0.793(2) 0.2143(16) 0.033(5) Uiso d . 1
H H3A 0.7894(18) 0.9161(15) 0.3741(12) 0.015(4) Uiso d . 1
H H3B 0.8348(17) 0.800(2) 0.3875(13) 0.021(4) Uiso d . 1
H H4 1 1 0.482(6) 0.028 Uiso d SP 0.5

loop_
_atom_site_aniso_label
_atom_site_aniso_U_11
_atom_site_aniso_U_22
_atom_site_aniso_U_33
_atom_site_aniso_U_12
_atom_site_aniso_U_13
_atom_site_aniso_U_23
Mn1 0.0160(2) 0.0160(2) 0.0122(3) 0.00798(11) 0 0
Cl1 0.0219(2) 0.0362(3) 0.0203(3) 0.01812(17) 0.00005(10) 0.0001(2)
N1 0.0184(6) 0.0184(6) 0.0136(9) 0.0092(3) 0 0
C2 0.0205(8) 0.0234(8) 0.0152(8) 0.0037(7) -0.0008(6) 0.0007(6)
C3 0.0199(9) 0.0216(8) 0.0154(7) 0.0086(7) 0.0018(6) 0.0017(5)
N4 0.0192(7) 0.0192(7) 0.0137(11) 0.0096(3) 0 0

loop_
_atom_type_symbol
_atom_type_description
_atom_type_scat_dispersion_real
_atom_type_scat_dispersion_imag
_atom_type_scat_source
C C 0.0033 0.0016 'International Tables Vol C Tables 4.2.6.8 and 6.1.1.4'
H H 0 0 'International Tables Vol C Tables 4.2.6.8 and 6.1.1.4'
N N 0.0061 0.0033 'International Tables Vol C Tables 4.2.6.8 and 6.1.1.4'
Cl Cl 0.1484 0.1585 'International Tables Vol C Tables 4.2.6.8 and 6.1.1.4'
Mn1 Mn 0.3368 0.7283 'International Tables Vol C Tables 4.2.6.8 and 6.1.1.4'

loop_
_geom_angle_atom_site_label_1
_geom_angle_atom_site_label_2
_geom_angle_atom_site_label_3
_geom_angle_site_symmetry_1
_geom_angle_site_symmetry_3
_geom_angle
_geom_angle_publ_flag
N1 Mn1 N1 4_675 . 180 ?
N1 Mn1 Cl1 4_675 3_675 90 ?
N1 Mn1 Cl1 . 3_675 90 ?
N1 Mn1 Cl1 4_675 . 90 ?
N1 Mn1 Cl1 . . 90 ?
Cl1 Mn1 Cl1 3_675 . 120 ?
N1 Mn1 Cl1 4_675 2_765 90 ?
N1 Mn1 Cl1 . 2_765 90 ?
Cl1 Mn1 Cl1 3_675 2_765 120 ?
Cl1 Mn1 Cl1 . 2_765 120 ?
C2 N1 C2 3_675 . 108.23(10) ?
C2 N1 C2 3_675 2_765 108.23(10) ?
C2 N1 C2 . 2_765 108.23(10) yes
C2 N1 Mn1 3_675 . 110.68(10) ?
C2 N1 Mn1 . . 110.68(10) ?
C2 N1 Mn1 2_765 . 110.68(10) ?
N1 C2 C3 . . 110.77(13) yes
N1 C2 H2A . . 111.2(14) ?
C3 C2 H2A . . 111.9(14) ?
N1 C2 H2B . . 108.0(13) ?
C3 C2 H2B . . 108.5(13) ?
H2A C2 H2B . . 106.3(17) ?
N4 C3 C2 . . 108.96(12) yes
N4 C3 H3A . . 107.2(9) ?
C2 C3 H3A . . 111.8(9) ?
N4 C3 H3B . . 106.0(10) ?
C2 C3 H3B . . 111.7(11) ?
H3A C3 H3B . . 110.9(13) ?
C3 N4 C3 . 3_675 108.97(9) ?
C3 N4 C3 . 2_765 108.97(9) yes
C3 N4 C3 3_675 2_765 108.97(9) ?
C3 N4 H4 . . 109.97(10) ?
C3 N4 H4 3_675 . 109.97(9) ?
C3 N4 H4 2_765 . 109.97(9) ?

loop_
_geom_bond_atom_site_label_1
_geom_bond_atom_site_label_2
_geom_bond_site_symmetry_2
_geom_bond_distance
_geom_bond_publ_flag
Mn1 N1 4_675 2.367(2) ?
Mn1 N1 . 2.367(2) yes
Mn1 Cl1 3_675 2.3903(7) ?
Mn1 Cl1 . 2.3903(7) yes
Mn1 Cl1 2_765 2.3903(7) ?
N1 C2 3_675 1.4717(18) ?
N1 C2 . 1.4717(18) yes
N1 C2 2_765 1.4717(18) ?
C2 C3 . 1.537(2) yes
C2 H2A . 0.91(2) ?
C2 H2B . 0.92(2) ?
C3 N4 . 1.4806(16) yes
C3 H3A . 0.923(18) ?
C3 H3B . 0.95(2) ?
N4 C3 3_675 1.4806(16) ?
N4 C3 2_765 1.4806(16) ?
N4 H4 . 1.09(7) ?

loop_
_geom_torsion_atom_site_label_1
_geom_torsion_atom_site_label_2
_geom_torsion_atom_site_label_3
_geom_torsion_atom_site_label_4
_geom_torsion_site_symmetry_1
_geom_torsion_site_symmetry_4
_geom_torsion
Cl1 Mn1 N1 C2 3_675 3_675 54.17(8)
Cl1 Mn1 N1 C2 . 3_675 -65.83(8)
Cl1 Mn1 N1 C2 2_765 3_675 174.17(8)
Cl1 Mn1 N1 C2 3_675 . 174.17(8)
Cl1 Mn1 N1 C2 . . 54.17(8)
Cl1 Mn1 N1 C2 2_765 . -65.83(8)
Cl1 Mn1 N1 C2 3_675 2_765 -65.83(8)
Cl1 Mn1 N1 C2 . 2_765 174.17(8)
Cl1 Mn1 N1 C2 2_765 2_765 54.17(8)
C2 N1 C2 C3 3_675 . -52.13(16)
C2 N1 C2 C3 2_765 . 64.96(14)
Mn1 N1 C2 C3 . . -173.58(10)
N1 C2 C3 N4 . . -10.99(17)
C2 C3 N4 C3 . 3_675 65.67(15)
C2 C3 N4 C3 . 2_765 -53.12(15)
